data_2229355
loop_
_publ_author_name
'Trush, Elizaveta A.'
'Trush, Victor A.'
'Sliva, Tetyana Yu.'
'Konovalova, Irina S.'
'Amirkhanov, Volodymyr M.'

_publ_section_title
;
 <i>cis</i>-Diaquabis[dimethyl
 (phenylsulfonylimino)phosphonato]cobalt(II)
;
_journal_coeditor_code DN2630
_journal_issue 3
_journal_name_full 'Acta Crystallographica Section E'
_journal_page_first m369
_journal_page_last m370
_journal_paper_doi 10.1107/S1600536811006027
_journal_volume 67
_journal_year 2011
_chemical_formula_iupac '[Co (C8 H11 N O5 P S)2 (H2 O)2]'
_chemical_formula_moiety 'C16 H26 Co N2 O12 P2 S2'
_chemical_formula_sum 'C16 H26 Co N2 O12 P2 S2'
_chemical_formula_weight 623.38
_chemical_name_systematic
;
<i>cis</i>-Diaquabis[dimethyl (phenylsulfonylimino)phosphonato]cobalt(II)
;
_space_group_IT_number 2
_symmetry_cell_setting triclinic
_symmetry_space_group_name_Hall '-P 1'
_symmetry_space_group_name_H-M 'P -1'
_atom_sites_solution_hydrogens geom
_atom_sites_solution_primary direct
_atom_sites_solution_secondary difmap
_audit_creation_method SHELXL-97
_cell_angle_alpha 91.600(10)
_cell_angle_beta 110.590(10)
_cell_angle_gamma 92.840(10)
_cell_formula_units_Z 2
_cell_length_a 9.8750(10)
_cell_length_b 10.2070(10)
_cell_length_c 13.345(2)
_cell_measurement_reflns_used 4537
_cell_measurement_temperature 294(2)
_cell_measurement_theta_max 34.7705
_cell_measurement_theta_min 2.9605
_cell_volume 1256.1(3)
_computing_cell_refinement
;
CrysAlis RED (Oxford Diffraction, 2006)
;
_computing_data_collection
;
CrysAlis CCD (Oxford Diffraction, 2006)
;
_computing_data_reduction
;
CrysAlis RED (Oxford Diffraction, 2006)
;
_computing_molecular_graphics
;
ORTEPIII (Burnett & Johnson, 1996), ORTEP-3 for Windows (Farrugia,
1997) and
PLATON (Spek, 2009)
;
_computing_publication_material 'SHELXL97 (Sheldrick, 2008)'
_computing_structure_refinement 'SHELXL97 (Sheldrick, 2008)'
_computing_structure_solution 'SHELXTL (Sheldrick, 2008)'
_diffrn_ambient_temperature 294(2)
_diffrn_detector_area_resol_mean 16.1827
_diffrn_measured_fraction_theta_full 0.972
_diffrn_measured_fraction_theta_max 0.972
_diffrn_measurement_device_type 'Oxford Diffraction Xcalibur3'
_diffrn_measurement_method \w
_diffrn_radiation_monochromator graphite
_diffrn_radiation_source 'Enhance (Mo) X-ray Source'
_diffrn_radiation_type MoK\a
_diffrn_radiation_wavelength 0.71073
_diffrn_reflns_av_R_equivalents 0.0188
_diffrn_reflns_av_sigmaI/netI 0.0424
_diffrn_reflns_limit_h_max 12
_diffrn_reflns_limit_h_min -12
_diffrn_reflns_limit_k_max 12
_diffrn_reflns_limit_k_min -13
_diffrn_reflns_limit_l_max 17
_diffrn_reflns_limit_l_min -17
_diffrn_reflns_number 9231
_diffrn_reflns_theta_full 27.50
_diffrn_reflns_theta_max 27.50
_diffrn_reflns_theta_min 3.04
_diffrn_standards_interval_count 50
_diffrn_standards_number 2
_exptl_absorpt_coefficient_mu 1.039
_exptl_absorpt_correction_T_max 0.9033
_exptl_absorpt_correction_T_min 0.6814
_exptl_absorpt_correction_type multi-scan
_exptl_absorpt_process_details '(CrysAlis PRO; Oxford Diffraction, 2009)'
_exptl_crystal_colour purple
_exptl_crystal_density_diffrn 1.648
_exptl_crystal_density_method 'not measured'
_exptl_crystal_description plate
_exptl_crystal_F_000 642
_exptl_crystal_size_max 0.40
_exptl_crystal_size_mid 0.20
_exptl_crystal_size_min 0.10
_refine_diff_density_max 0.344
_refine_diff_density_min -0.224
_refine_ls_extinction_method none
_refine_ls_goodness_of_fit_ref 0.898
_refine_ls_hydrogen_treatment constr
_refine_ls_matrix_type full
_refine_ls_number_parameters 354
_refine_ls_number_reflns 5612
_refine_ls_number_restraints 4
_refine_ls_restrained_S_all 0.898
_refine_ls_R_factor_all 0.0480
_refine_ls_R_factor_gt 0.0288
_refine_ls_shift/su_max 0.001
_refine_ls_shift/su_mean 0.000
_refine_ls_structure_factor_coef Fsqd
_refine_ls_weighting_details 'calc w=1/[\s^2^(Fo^2^)+(0.0363P)^2^+0.0000P] where P=(Fo^2^+2Fc^2^)/3'
_refine_ls_weighting_scheme calc
_refine_ls_wR_factor_gt 0.0627
_refine_ls_wR_factor_ref 0.0661
_reflns_number_gt 4025
_reflns_number_total 5612
_reflns_threshold_expression I>2\s(I)
_cod_data_source_file dn2630.cif
_cod_data_source_block I
_cod_original_cell_volume 1256.2(3)
_cod_database_code 2229355
_cod_database_fobs_code 2229355

loop_
_symmetry_equiv_pos_as_xyz
'x, y, z'
'-x, -y, -z'

loop_
_atom_site_type_symbol
_atom_site_label
_atom_site_fract_x
_atom_site_fract_y
_atom_site_fract_z
_atom_site_U_iso_or_equiv
_atom_site_adp_type
_atom_site_calc_flag
_atom_site_refinement_flags
_atom_site_occupancy
_atom_site_disorder_assembly
_atom_site_disorder_group
Co Co1 0.53757(3) 0.25048(2) 0.49629(2) 0.02561(8) Uani d . 1 . .
S S1 0.52838(5) 0.13796(5) 0.26446(4) 0.02895(11) Uani d . 1 . .
S S2 0.76726(5) 0.37652(5) 0.72245(4) 0.02815(11) Uani d . 1 . .
O O3 0.64121(18) 0.39270(13) 0.43552(12) 0.0433(4) Uani d . 1 A .
P P1 0.68038(7) 0.38043(6) 0.33995(5) 0.04364(16) Uani d . 1 . .
O O4 0.5573(4) 0.4744(3) 0.2591(3) 0.0543(9) Uani d PD 0.60 A 1
C C7 0.5608(12) 0.5119(16) 0.1582(8) 0.076(3) Uani d PD 0.60 A 1
H H7A 0.6552 0.5506 0.1673 0.115 Uiso calc PR 0.60 A 1
H H7B 0.4895 0.5747 0.1292 0.115 Uiso calc PR 0.60 A 1
H H7C 0.5399 0.4359 0.1100 0.115 Uiso calc PR 0.60 A 1
O O5 0.8157(3) 0.4492(2) 0.3338(2) 0.0464(7) Uani d PD 0.60 A 1
C C8 0.9520(11) 0.3888(12) 0.3764(11) 0.071(3) Uani d PD 0.60 A 1
H H8A 0.9525 0.3375 0.4358 0.106 Uiso calc PR 0.60 A 1
H H8B 1.0298 0.4557 0.4001 0.106 Uiso calc PR 0.60 A 1
H H8C 0.9643 0.3328 0.3216 0.106 Uiso calc PR 0.60 A 1
O O4A 0.6779(5) 0.4913(4) 0.2748(3) 0.0520(11) Uani d PD 0.40 A 2
C C7A 0.5421(13) 0.4968(18) 0.1864(11) 0.074(5) Uani d PD 0.40 A 2
H H7A1 0.5463 0.5724 0.1462 0.112 Uiso calc PR 0.40 A 2
H H7A2 0.4646 0.5029 0.2137 0.112 Uiso calc PR 0.40 A 2
H H7A3 0.5253 0.4188 0.1408 0.112 Uiso calc PR 0.40 A 2
O O5A 0.8642(5) 0.3924(4) 0.4153(3) 0.0464(10) Uani d PD 0.40 A 2
C C8A 0.9676(14) 0.3964(12) 0.3623(13) 0.049(4) Uani d PD 0.40 A 2
H H8A1 1.0639 0.4028 0.4147 0.073 Uiso calc PR 0.40 A 2
H H8A2 0.9540 0.4714 0.3187 0.073 Uiso calc PR 0.40 A 2
H H8A3 0.9543 0.3178 0.3178 0.073 Uiso calc PR 0.40 A 2
P P2 0.86187(6) 0.16991(5) 0.62440(4) 0.02887(12) Uani d . 1 . .
O O1 0.57367(17) 0.00623(13) 0.26086(12) 0.0414(4) Uani d . 1 . .
O O2 0.45315(15) 0.15860(13) 0.33970(10) 0.0321(3) Uani d . 1 . .
O O6 0.79818(17) 0.51694(13) 0.72756(12) 0.0384(3) Uani d . 1 . .
O O7 0.61859(15) 0.33380(13) 0.65460(11) 0.0341(3) Uani d . 1 . .
O O8 0.71640(15) 0.13434(12) 0.54199(11) 0.0334(3) Uani d . 1 . .
O O9 0.91160(17) 0.06168(14) 0.70876(12) 0.0436(4) Uani d . 1 . .
O O10 0.97392(16) 0.17385(15) 0.56604(12) 0.0413(4) Uani d . 1 . .
O O11 0.36115(15) 0.36550(13) 0.46253(11) 0.0370(3) Uani d . 1 . .
H H11A 0.3755 0.4409 0.4997 0.055 Uiso d R 1 . .
H H11B 0.3157 0.3944 0.3963 0.055 Uiso d R 1 . .
O O12 0.41962(15) 0.11126(12) 0.54596(11) 0.0331(3) Uani d . 1 . .
H H12A 0.4369 0.0941 0.6169 0.050 Uiso d R 1 . .
H H12B 0.3853 0.0377 0.5082 0.050 Uiso d R 1 . .
N N1 0.65693(18) 0.23960(16) 0.28018(13) 0.0342(4) Uani d . 1 A .
N N2 0.88326(18) 0.30347(16) 0.69393(13) 0.0335(4) Uani d . 1 . .
C C1 0.3978(2) 0.16127(18) 0.13660(16) 0.0307(4) Uani d . 1 . .
C C2 0.2605(3) 0.1922(3) 0.1249(2) 0.0519(6) Uani d . 1 . .
H H2 0.2330 0.2019 0.1844 0.062 Uiso calc R 1 . .
C C3 0.1620(3) 0.2089(3) 0.0225(2) 0.0660(8) Uani d . 1 . .
H H3 0.0683 0.2307 0.0137 0.079 Uiso calc R 1 . .
C C4 0.2014(3) 0.1938(3) -0.0644(2) 0.0599(7) Uani d . 1 . .
H H4 0.1341 0.2036 -0.1325 0.072 Uiso calc R 1 . .
C C5 0.3395(3) 0.1643(3) -0.05244(19) 0.0561(7) Uani d . 1 . .
H H5 0.3667 0.1556 -0.1122 0.067 Uiso calc R 1 . .
C C6 0.4385(3) 0.1473(2) 0.04848(17) 0.0458(6) Uani d . 1 . .
H H6 0.5324 0.1265 0.0569 0.055 Uiso calc R 1 . .
C C10 0.7510(3) 0.2074(2) 0.87303(19) 0.0443(6) Uani d . 1 . .
H H10 0.7241 0.1425 0.8181 0.053 Uiso calc R 1 . .
C C11 0.7603(3) 0.1775(3) 0.9745(2) 0.0555(7) Uani d . 1 . .
H H11 0.7395 0.0915 0.9884 0.067 Uiso calc R 1 . .
C C12 0.7996(3) 0.2720(3) 1.0556(2) 0.0576(7) Uani d . 1 . .
H H12 0.8043 0.2503 1.1240 0.069 Uiso calc R 1 . .
C C13 0.8322(3) 0.3988(3) 1.0366(2) 0.0566(7) Uani d . 1 . .
H H13 0.8603 0.4629 1.0922 0.068 Uiso calc R 1 . .
C C14 0.8232(3) 0.4313(2) 0.93455(18) 0.0430(5) Uani d . 1 . .
H H14 0.8449 0.5173 0.9211 0.052 Uiso calc R 1 . .
C C15 0.7821(2) 0.33569(19) 0.85348(16) 0.0306(4) Uani d . 1 . .
C C16 1.1267(3) 0.2070(3) 0.6236(2) 0.0603(7) Uani d . 1 . .
H H16A 1.1755 0.2187 0.5734 0.090 Uiso calc R 1 . .
H H16B 1.1679 0.1373 0.6694 0.090 Uiso calc R 1 . .
H H16C 1.1380 0.2869 0.6663 0.090 Uiso calc R 1 . .
C C17 0.9315(3) -0.0702(2) 0.6758(2) 0.0691(9) Uani d . 1 . .
H H17A 0.9856 -0.1161 0.7377 0.104 Uiso calc R 1 . .
H H17B 0.9836 -0.0660 0.6272 0.104 Uiso calc R 1 . .
H H17C 0.8386 -0.1159 0.6408 0.104 Uiso calc R 1 . .

loop_
_atom_site_aniso_label
_atom_site_aniso_U_11
_atom_site_aniso_U_22
_atom_site_aniso_U_33
_atom_site_aniso_U_12
_atom_site_aniso_U_13
_atom_site_aniso_U_23
Co1 0.02756(15) 0.02457(13) 0.02328(14) 0.00186(11) 0.00724(11) 0.00077(10)
S1 0.0328(3) 0.0307(2) 0.0227(3) 0.0018(2) 0.0091(2) 0.00059(19)
S2 0.0289(3) 0.0294(2) 0.0243(3) 0.0013(2) 0.0073(2) -0.00163(19)
O3 0.0625(11) 0.0311(7) 0.0414(9) -0.0096(7) 0.0267(8) -0.0037(7)
P1 0.0558(4) 0.0341(3) 0.0529(4) -0.0083(3) 0.0358(3) -0.0035(3)
O4 0.060(2) 0.056(2) 0.064(2) 0.0239(17) 0.037(2) 0.0253(17)
C7 0.068(6) 0.091(7) 0.079(4) 0.022(4) 0.031(4) 0.053(4)
O5 0.0392(16) 0.0383(14) 0.065(2) -0.0020(12) 0.0234(15) 0.0073(14)
C8 0.039(5) 0.106(7) 0.070(5) 0.006(4) 0.021(4) 0.021(5)
O4A 0.055(3) 0.049(2) 0.054(3) -0.001(2) 0.020(2) 0.023(2)
C7A 0.053(6) 0.050(6) 0.128(15) 0.026(5) 0.036(9) 0.041(10)
O5A 0.035(2) 0.060(3) 0.039(2) -0.011(2) 0.010(2) -0.001(2)
C8A 0.038(6) 0.037(5) 0.068(8) 0.004(4) 0.015(5) -0.008(5)
P2 0.0269(3) 0.0333(3) 0.0255(3) 0.0058(2) 0.0078(2) 0.0002(2)
O1 0.0565(10) 0.0318(7) 0.0353(9) 0.0095(7) 0.0145(8) 0.0011(6)
O2 0.0348(8) 0.0376(7) 0.0238(7) -0.0052(6) 0.0114(6) -0.0013(6)
O6 0.0481(9) 0.0289(7) 0.0368(8) 0.0012(7) 0.0133(7) 0.0019(6)
O7 0.0268(7) 0.0443(8) 0.0274(8) 0.0051(6) 0.0053(6) -0.0071(6)
O8 0.0301(8) 0.0314(7) 0.0341(8) 0.0049(6) 0.0054(6) -0.0053(6)
O9 0.0526(10) 0.0425(8) 0.0331(9) 0.0143(8) 0.0102(7) 0.0074(7)
O10 0.0357(9) 0.0571(9) 0.0342(8) 0.0069(7) 0.0160(7) -0.0029(7)
O11 0.0401(8) 0.0308(7) 0.0352(8) 0.0111(6) 0.0060(7) 0.0028(6)
O12 0.0417(8) 0.0279(7) 0.0293(8) -0.0029(6) 0.0129(7) 0.0008(6)
N1 0.0315(10) 0.0422(9) 0.0309(10) -0.0012(8) 0.0142(8) -0.0016(8)
N2 0.0262(9) 0.0410(9) 0.0329(10) 0.0008(8) 0.0107(8) -0.0070(8)
C1 0.0349(12) 0.0289(10) 0.0255(10) -0.0011(9) 0.0077(9) -0.0002(8)
C2 0.0427(14) 0.0752(17) 0.0370(14) 0.0124(13) 0.0124(11) -0.0053(12)
C3 0.0429(15) 0.093(2) 0.0497(16) 0.0200(15) 0.0000(13) -0.0050(15)
C4 0.070(2) 0.0619(16) 0.0316(14) 0.0069(15) -0.0022(13) 0.0015(12)
C5 0.0713(19) 0.0683(16) 0.0274(13) -0.0002(15) 0.0165(13) 0.0006(12)
C6 0.0444(14) 0.0629(14) 0.0303(12) 0.0001(12) 0.0140(11) -0.0003(11)
C10 0.0556(15) 0.0395(12) 0.0403(14) -0.0070(11) 0.0218(12) -0.0029(10)
C11 0.0700(18) 0.0553(15) 0.0483(16) -0.0082(14) 0.0309(14) 0.0101(13)
C12 0.0610(18) 0.0813(19) 0.0353(14) -0.0014(15) 0.0235(13) 0.0094(14)
C13 0.0611(17) 0.0721(17) 0.0324(13) -0.0076(14) 0.0142(12) -0.0139(12)
C14 0.0498(14) 0.0428(12) 0.0333(12) -0.0065(11) 0.0126(11) -0.0065(10)
C15 0.0260(10) 0.0380(11) 0.0267(11) 0.0014(9) 0.0081(9) 0.0000(9)
C16 0.0355(14) 0.087(2) 0.0619(18) 0.0025(14) 0.0220(13) -0.0037(15)
C17 0.085(2) 0.0417(14) 0.075(2) 0.0230(14) 0.0182(17) 0.0126(14)

loop_
_atom_type_symbol
_atom_type_description
_atom_type_scat_dispersion_real
_atom_type_scat_dispersion_imag
_atom_type_scat_source
C C 0.0033 0.0016 'International Tables Vol C Tables 4.2.6.8 and 6.1.1.4'
H H 0.0000 0.0000 'International Tables Vol C Tables 4.2.6.8 and 6.1.1.4'
N N 0.0061 0.0033 'International Tables Vol C Tables 4.2.6.8 and 6.1.1.4'
O O 0.0106 0.0060 'International Tables Vol C Tables 4.2.6.8 and 6.1.1.4'
P P 0.1023 0.0942 'International Tables Vol C Tables 4.2.6.8 and 6.1.1.4'
S S 0.1246 0.1234 'International Tables Vol C Tables 4.2.6.8 and 6.1.1.4'
Co Co 0.3494 0.9721 'International Tables Vol C Tables 4.2.6.8 and 6.1.1.4'

loop_
_geom_angle_atom_site_label_1
_geom_angle_atom_site_label_2
_geom_angle_atom_site_label_3
_geom_angle_site_symmetry_1
_geom_angle_site_symmetry_3
_geom_angle
_geom_angle_publ_flag
O12 Co1 O11 . . 87.46(6) ?
O12 Co1 O3 . . 175.32(6) ?
O11 Co1 O3 . . 89.17(6) ?
O12 Co1 O8 . . 90.37(5) ?
O11 Co1 O8 . . 175.81(6) ?
O3 Co1 O8 . . 93.20(6) ?
O12 Co1 O7 . . 88.52(6) ?
O11 Co1 O7 . . 89.44(5) ?
O3 Co1 O7 . . 94.69(6) ?
O8 Co1 O7 . . 86.92(5) ?
O12 Co1 O2 . . 88.98(5) ?
O11 Co1 O2 . . 91.24(6) ?
O3 Co1 O2 . . 87.86(6) ?
O8 Co1 O2 . . 92.30(5) ?
O7 Co1 O2 . . 177.37(5) ?
O1 S1 O2 . . 113.80(9) ?
O1 S1 N1 . . 110.36(10) ?
O2 S1 N1 . . 113.78(9) ?
O1 S1 C1 . . 106.44(9) ?
O2 S1 C1 . . 105.01(9) ?
N1 S1 C1 . . 106.78(9) ?
O6 S2 O7 . . 113.82(9) ?
O6 S2 N2 . . 110.57(9) ?
O7 S2 N2 . . 113.34(9) ?
O6 S2 C15 . . 105.87(9) ?
O7 S2 C15 . . 105.32(9) ?
N2 S2 C15 . . 107.28(9) ?
P1 O3 Co1 . . 127.44(9) ?
O4A P1 O3 . . 120.9(2) ?
O4A P1 O5 . . 56.9(2) ?
O3 P1 O5 . . 121.88(14) ?
O4A P1 N1 . . 115.9(2) ?
O3 P1 N1 . . 117.82(9) ?
O5 P1 N1 . . 108.73(12) ?
O4A P1 O4 . . 41.9(2) ?
O3 P1 O4 . . 99.20(13) ?
O5 P1 O4 . . 98.84(17) ?
N1 P1 O4 . . 106.62(15) ?
O4A P1 O5A . . 98.0(2) ?
O3 P1 O5A . . 92.25(16) ?
O5 P1 O5A . . 42.78(16) ?
N1 P1 O5A . . 103.27(16) ?
O4 P1 O5A . . 137.9(2) ?
C7 O4 P1 . . 122.6(6) ?
O4 C7 H7A . . 109.5 ?
O4 C7 H7B . . 109.5 ?
H7A C7 H7B . . 109.5 ?
O4 C7 H7C . . 109.5 ?
H7A C7 H7C . . 109.5 ?
H7B C7 H7C . . 109.5 ?
C8 O5 P1 . . 119.5(5) ?
O5 C8 H8A . . 109.5 ?
O5 C8 H8B . . 109.5 ?
H8A C8 H8B . . 109.5 ?
O5 C8 H8C . . 109.5 ?
H8A C8 H8C . . 109.5 ?
H8B C8 H8C . . 109.5 ?
P1 O4A C7A . . 113.0(7) ?
O4A C7A H7A1 . . 109.5 ?
O4A C7A H7A2 . . 109.5 ?
H7A1 C7A H7A2 . . 109.5 ?
O4A C7A H7A3 . . 109.5 ?
H7A1 C7A H7A3 . . 109.5 ?
H7A2 C7A H7A3 . . 109.5 ?
C8A O5A P1 . . 119.7(7) ?
O5A C8A H8A1 . . 109.5 ?
O5A C8A H8A2 . . 109.5 ?
H8A1 C8A H8A2 . . 109.5 ?
O5A C8A H8A3 . . 109.5 ?
H8A1 C8A H8A3 . . 109.5 ?
H8A2 C8A H8A3 . . 109.5 ?
O8 P2 O10 . . 107.45(8) ?
O8 P2 O9 . . 112.00(9) ?
O10 P2 O9 . . 105.32(8) ?
O8 P2 N2 . . 118.12(8) ?
O10 P2 N2 . . 108.42(9) ?
O9 P2 N2 . . 104.80(9) ?
S1 O2 Co1 . . 128.04(8) ?
S2 O7 Co1 . . 129.91(9) ?
P2 O8 Co1 . . 126.80(8) ?
C17 O9 P2 . . 120.67(16) ?
C16 O10 P2 . . 121.54(14) ?
Co1 O11 H11A . . 116.3 ?
Co1 O11 H11B . . 122.1 ?
H11A O11 H11B . . 98.9 ?
Co1 O12 H12A . . 124.1 ?
Co1 O12 H12B . . 121.0 ?
H12A O12 H12B . . 107.1 ?
S1 N1 P1 . . 125.91(11) ?
S2 N2 P2 . . 127.90(11) ?
C2 C1 C6 . . 120.5(2) ?
C2 C1 S1 . . 121.42(17) ?
C6 C1 S1 . . 118.12(17) ?
C1 C2 C3 . . 119.0(2) ?
C1 C2 H2 . . 120.5 ?
C3 C2 H2 . . 120.5 ?
C4 C3 C2 . . 120.6(3) ?
C4 C3 H3 . . 119.7 ?
C2 C3 H3 . . 119.7 ?
C3 C4 C5 . . 120.3(2) ?
C3 C4 H4 . . 119.8 ?
C5 C4 H4 . . 119.8 ?
C4 C5 C6 . . 119.8(2) ?
C4 C5 H5 . . 120.1 ?
C6 C5 H5 . . 120.1 ?
C1 C6 C5 . . 119.7(2) ?
C1 C6 H6 . . 120.1 ?
C5 C6 H6 . . 120.1 ?
C11 C10 C15 . . 118.9(2) ?
C11 C10 H10 . . 120.5 ?
C15 C10 H10 . . 120.5 ?
C12 C11 C10 . . 121.0(2) ?
C12 C11 H11 . . 119.5 ?
C10 C11 H11 . . 119.5 ?
C11 C12 C13 . . 120.1(2) ?
C11 C12 H12 . . 119.9 ?
C13 C12 H12 . . 119.9 ?
C12 C13 C14 . . 119.9(2) ?
C12 C13 H13 . . 120.1 ?
C14 C13 H13 . . 120.1 ?
C15 C14 C13 . . 119.4(2) ?
C15 C14 H14 . . 120.3 ?
C13 C14 H14 . . 120.3 ?
C14 C15 C10 . . 120.66(19) ?
C14 C15 S2 . . 119.84(16) ?
C10 C15 S2 . . 119.49(16) ?
O10 C16 H16A . . 109.5 ?
O10 C16 H16B . . 109.5 ?
H16A C16 H16B . . 109.5 ?
O10 C16 H16C . . 109.5 ?
H16A C16 H16C . . 109.5 ?
H16B C16 H16C . . 109.5 ?
O9 C17 H17A . . 109.5 ?
O9 C17 H17B . . 109.5 ?
H17A C17 H17B . . 109.5 ?
O9 C17 H17C . . 109.5 ?
H17A C17 H17C . . 109.5 ?
H17B C17 H17C . . 109.5 ?

loop_
_geom_bond_atom_site_label_1
_geom_bond_atom_site_label_2
_geom_bond_site_symmetry_2
_geom_bond_distance
_geom_bond_publ_flag
Co1 O12 . 2.0608(13) ?
Co1 O11 . 2.0729(13) ?
Co1 O3 . 2.0771(14) ?
Co1 O8 . 2.0942(13) ?
Co1 O7 . 2.1143(14) ?
Co1 O2 . 2.1282(14) ?
S1 O1 . 1.4427(14) ?
S1 O2 . 1.4604(14) ?
S1 N1 . 1.5497(18) ?
S1 C1 . 1.771(2) ?
S2 O6 . 1.4452(14) ?
S2 O7 . 1.4646(14) ?
S2 N2 . 1.5454(17) ?
S2 C15 . 1.766(2) ?
O3 P1 . 1.4610(16) ?
P1 O4A . 1.442(4) ?
P1 O5 . 1.508(3) ?
P1 N1 . 1.5903(18) ?
P1 O4 . 1.677(4) ?
P1 O5A . 1.735(4) ?
O4 C7 . 1.422(7) ?
C7 H7A . 0.9600 ?
C7 H7B . 0.9600 ?
C7 H7C . 0.9600 ?
O5 C8 . 1.442(8) ?
C8 H8A . 0.9600 ?
C8 H8B . 0.9600 ?
C8 H8C . 0.9600 ?
O4A C7A . 1.446(9) ?
C7A H7A1 . 0.9600 ?
C7A H7A2 . 0.9600 ?
C7A H7A3 . 0.9600 ?
O5A C8A . 1.432(10) ?
C8A H8A1 . 0.9600 ?
C8A H8A2 . 0.9600 ?
C8A H8A3 . 0.9600 ?
P2 O8 . 1.4899(14) ?
P2 O10 . 1.5607(16) ?
P2 O9 . 1.5695(15) ?
P2 N2 . 1.5897(17) ?
O9 C17 . 1.448(3) ?
O10 C16 . 1.450(3) ?
O11 H11A . 0.8808 ?
O11 H11B . 0.9049 ?
O12 H12A . 0.9239 ?
O12 H12B . 0.8753 ?
C1 C2 . 1.363(3) ?
C1 C6 . 1.376(3) ?
C2 C3 . 1.392(3) ?
C2 H2 . 0.9300 ?
C3 C4 . 1.353(4) ?
C3 H3 . 0.9300 ?
C4 C5 . 1.367(4) ?
C4 H4 . 0.9300 ?
C5 C6 . 1.380(3) ?
C5 H5 . 0.9300 ?
C6 H6 . 0.9300 ?
C10 C11 . 1.369(3) ?
C10 C15 . 1.383(3) ?
C10 H10 . 0.9300 ?
C11 C12 . 1.365(4) ?
C11 H11 . 0.9300 ?
C12 C13 . 1.370(4) ?
C12 H12 . 0.9300 ?
C13 C14 . 1.384(3) ?
C13 H13 . 0.9300 ?
C14 C15 . 1.371(3) ?
C14 H14 . 0.9300 ?
C16 H16A . 0.9600 ?
C16 H16B . 0.9600 ?
C16 H16C . 0.9600 ?
C17 H17A . 0.9600 ?
C17 H17B . 0.9600 ?
C17 H17C . 0.9600 ?

loop_
_geom_hbond_atom_site_label_D
_geom_hbond_atom_site_label_H
_geom_hbond_atom_site_label_A
_geom_hbond_site_symmetry_A
_geom_hbond_distance_DH
_geom_hbond_distance_HA
_geom_hbond_distance_DA
_geom_hbond_angle_DHA
O11 H11A O3 2_666 0.88 1.93 2.7898(19) 167
O11 H11B O6 2_666 0.90 1.92 2.811(2) 167
O12 H12A O1 2_656 0.92 1.98 2.855(2) 157
O12 H12B O8 2_656 0.88 1.96 2.8035(18) 163
